data_4124247
loop_
_publ_author_name
'Zhang, Qiang'
'Su, Jie'
'Feng, Dawei'
'Wei, Zhangwen'
'Zou, Xiaodong'
'Zhou, Hong-Cai'

_publ_section_title
;
 Piezofluorochromic Metal-Organic Framework: A Microscissor Lift.
;
_journal_issue 32
_journal_name_full 'Journal of the American Chemical Society'
_journal_page_first 10064
_journal_page_last 10067
_journal_paper_doi 10.1021/jacs.5b04695
_journal_volume 137
_journal_year 2015
_chemical_formula_sum 'C54 H32 O49.44 Zr3'
_chemical_formula_weight 1745.43
_chemical_name_systematic ' ?'
_space_group_IT_number 191
_symmetry_cell_setting hexagonal
_symmetry_Int_Tables_number 191
_symmetry_space_group_name_Hall '-P 6 2'
_symmetry_space_group_name_H-M 'P 6/m m m'
_cell_angle_alpha 90
_cell_angle_beta 90
_cell_angle_gamma 120
_cell_formula_units_Z 6
_cell_length_a 50.72(3)
_cell_length_b 50.72(3)
_cell_length_c 15.502(7)
_cell_measurement_temperature 293
_cell_volume 34536(3)
_diffrn_ambient_temperature 293
_diffrn_radiation_source synchrotron
_diffrn_radiation_type synchrotron
_diffrn_radiation_wavelength 0.72959
_exptl_absorpt_coefficient_mu 0.168
_exptl_crystal_density_diffrn 0.504
_pd_calc_method 'Rietveld Refinement'
_pd_proc_ls_background_function 'Chebychev polynomial'
_pd_proc_ls_pref_orient_corr ' ?                                                                         '
_pd_proc_ls_profile_function 'PearsonVII Peak Type'
_pd_proc_ls_prof_R_factor 0.03512
_pd_proc_ls_prof_wR_expected 0.02890
_pd_proc_ls_prof_wR_factor 0.05833
_refine_ls_goodness_of_fit_all 2.019
_refine_ls_R_I_factor 0.00369
_reflns_number_total 879
_cod_data_source_file ja5b04695_si_003.cif
_cod_data_source_block I
_cod_depositor_comments 'Adding full bibliography for 4124247.cif.'
_cod_original_cell_volume 34538(50)
_cod_original_sg_symbol_Hall '-P 6;-2'
_cod_database_code 4124247

loop_
_symmetry_equiv_pos_site_id
_symmetry_equiv_pos_as_xyz
1 x,y,z
2 -y,x-y,z
3 -x+y,-x,z
4 -x,-y,z
5 y,-x+y,z
6 x-y,x,z
7 y,x,-z
8 x-y,-y,-z
9 -x,-x+y,-z
10 -y,-x,-z
11 -x+y,y,-z
12 x,x-y,-z
13 -x,-y,-z
14 y,-x+y,-z
15 x-y,x,-z
16 x,y,-z
17 -y,x-y,-z
18 -x+y,-x,-z
19 -y,-x,z
20 -x+y,y,z
21 x,x-y,z
22 y,x,z
23 x-y,-y,z
24 -x,-x+y,z

loop_
_atom_site_label
_atom_site_type_symbol
_atom_site_fract_x
_atom_site_fract_y
_atom_site_fract_z
_atom_site_adp_type
_atom_site_U_iso_or_equiv
_atom_site_symmetry_multiplicity
_atom_site_occupancy
_atom_site_calc_flag
Zr1 Zr 0.46539 0 0.11538 Uiso 0.0327 12 1 d
Zr2 Zr 0.52742 0.05484 0 Uiso 0.0327 6 1 d
O3 O 0.47277 0 0.25262 Uiso 0.0702 12 1 d
O4 O 0.51512 0.03024 0.12322 Uiso 0.0702 12 1 d
O5 O 0.47787 0.02895 0 Uiso 0.0702 12 1 d
O6 O 0.42212 0 0.0988 Uiso 0.0702 12 1 d
O1 O 0.510473 0.074937 0.093081 Uiso 0.0702 24 1 d
O2 O 0.47 0.042201 0.166051 Uiso 0.0702 24 1 d
C1 C 0.4897 0.06984 0.14833 Uiso 0.093 24 1 d
C2 C 0.487868 0.09579 0.193341 Uiso 0.093 24 1 d
C3 C 0.459685 0.092412 0.21417 Uiso 0.093 24 1 d
C4 C 0.458024 0.11594 0.254979 Uiso 0.093 24 1 d
C5 C 0.484167 0.143091 0.275725 Uiso 0.093 24 1 d
C6 C 0.512729 0.146223 0.254131 Uiso 0.093 24 1 d
C7 C 0.51439 0.122695 0.213322 Uiso 0.093 24 1 d
C8 C 0.481655 0.1679 0.319471 Uiso 0.093 24 1 d
C9 C 0.455054 0.161333 0.362742 Uiso 0.093 24 1 d
C10 C 0.45271 0.184477 0.403552 Uiso 0.093 24 1 d
C11 C 0.476944 0.214202 0.401161 Uiso 0.093 24 1 d
C12 C 0.503569 0.220755 0.357822 Uiso 0.093 24 1 d
C13 C 0.505913 0.197611 0.317012 Uiso 0.093 24 1 d
C14 C 0.47882 0.23941 0.456452 Uiso 0.093 12 1 d
H3 H 0.440605 0.073056 0.199795 Uiso 0.1116 24 1 d
H4 H 0.437749 0.11351 0.269964 Uiso 0.1116 24 1 d
H6 H 0.531937 0.165491 0.268238 Uiso 0.1116 24 1 d
H7 H 0.534665 0.125125 0.198337 Uiso 0.1116 24 1 d
H9 H 0.436009 0.138007 0.364673 Uiso 0.1116 24 1 d
H10 H 0.43356 0.179722 0.434659 Uiso 0.1116 24 1 d
H12 H 0.521029 0.242125 0.356028 Uiso 0.1116 24 1 d
H13 H 0.52505 0.202335 0.285882 Uiso 0.1116 24 1 d
Ow1 O 0.8039 0.87267 0.35885 Uiso 0.0944 24 0.3892 d
Ow2 O 0.369 -0.66198 0.09098 Uiso 0.0944 24 1 d
Ow3 O 0 0.06 0.68521 Uiso 0.0944 12 1 d
Ow4 O 0.18105 0.87395 0.59685 Uiso 0.0944 24 0.6648 d
Ow5 O 0.57242 0.50357 1.39873 Uiso 0.0944 24 0.1989 d
Ow6 O 0.61287 0.5791 1.59547 Uiso 0.0944 24 0.9886 d
Ow7 O 1.26931 0.88363 2.40448 Uiso 0.0944 24 0.7555 d
Ow8 O -0.25711 0.19332 0.10916 Uiso 0.0944 24 0.2329 d
Ow9 O 0.13223 -0.67807 0.09905 Uiso 0.0944 24 0.1842 d
Ow10 O 0.82568 0.38726 1.90967 Uiso 0.0944 24 0.1722 d
Ow11 O 0.7596 0.41562 -0.60285 Uiso 0.0944 24 0.8804 d
Ow12 O 0.7727 0.61299 1.18203 Uiso 0.0944 24 0.7158 d
Ow13 O 0.12468 0.03218 1.09641 Uiso 0.0944 24 0.7323 d
Ow14 O 0.8784 0.91099 0.40086 Uiso 0.0944 24 0.3624 d
Ow15 O 1.08156 0.35819 -0.10475 Uiso 0.0944 24 0.582 d

loop_
_geom_angle_atom_site_label_1
_geom_angle_atom_site_label_2
_geom_angle_atom_site_label_3
_geom_angle_site_symmetry_1
_geom_angle_site_symmetry_3
_geom_angle
O3 Zr1 O4 . . 78.915
O3 Zr1 O4 . 4_655 78.915
O3 Zr1 O5 . . 144.0768
O3 Zr1 O5 . 8_555 144.0768
O3 Zr1 O6 . . 106.6584
O3 Zr1 O2 . . 73.24
O3 Zr1 O2 . 23_555 73.24
O4 Zr1 O4 . 4_655 74.0962
O4 Zr1 O5 . . 74.5029
O4 Zr1 O5 . 8_555 115.4863
O4 Zr1 O6 . . 142.8666
O4 Zr1 O2 . . 76.8991
O4 Zr1 O2 . 23_555 142.9305
O4 Zr1 O5 4_655 . 115.4863
O4 Zr1 O5 4_655 8_555 74.5029
O4 Zr1 O6 4_655 . 142.8665
O4 Zr1 O2 4_655 . 142.9305
O4 Zr1 O2 4_655 23_555 76.8991
O5 Zr1 O5 . 8_555 70.738
O5 Zr1 O6 . . 81.9266
O5 Zr1 O2 . . 77.4952
O5 Zr1 O2 . 23_555 140.1605
O5 Zr1 O6 8_555 . 81.9265
O5 Zr1 O2 8_555 . 140.1605
O5 Zr1 O2 8_555 23_555 77.4952
O6 Zr1 O2 . . 70.175
O6 Zr1 O2 . 23_555 70.1749
O2 Zr1 O2 . 23_555 116.4861
O4 Zr2 O4 . 11_655 121.0052
O4 Zr2 O5 . . 75.0969
O4 Zr2 O5 . 11_655 75.0968
O4 Zr2 O1 . . 67.8305
O4 Zr2 O1 . 11_655 140.9694
O4 Zr2 O1 . 16_555 140.9695
O4 Zr2 O1 . 20_655 67.8304
O4 Zr2 O5 11_655 . 75.0969
O4 Zr2 O5 11_655 11_655 75.0969
O4 Zr2 O1 11_655 . 140.9695
O4 Zr2 O1 11_655 11_655 67.8304
O4 Zr2 O1 11_655 16_555 67.8304
O4 Zr2 O1 11_655 20_655 140.9695
O5 Zr2 O5 . 11_655 117.0232
O5 Zr2 O1 . . 71.0558
O5 Zr2 O1 . 11_655 138.452
O5 Zr2 O1 . 16_555 71.0558
O5 Zr2 O1 . 20_655 138.452
O5 Zr2 O1 11_655 . 138.452
O5 Zr2 O1 11_655 11_655 71.0557
O5 Zr2 O1 11_655 16_555 138.452
O5 Zr2 O1 11_655 20_655 71.0557
O1 Zr2 O1 . 11_655 132.1376
O1 Zr2 O1 . 16_555 83.0615
O1 Zr2 O1 . 20_655 77.9782
O1 Zr2 O1 11_655 16_555 77.9782
O1 Zr2 O1 11_655 20_655 83.0615
O1 Zr2 O1 16_555 20_655 132.1376
O1 C1 O2 . . 118.5436
C1 C2 C3 . . 119.9979
C1 C2 C7 . . 119.9981
C3 C2 C7 . . 120.004
C2 C3 C4 . . 119.9979
C2 C3 H3 . . 120.0028
C4 C3 H3 . . 119.9993
C3 C4 C5 . . 121.2385
C3 C4 H4 . . 119.9984
C5 C4 H4 . . 118.763
C4 C5 C6 . . 118.1657
C4 C5 C8 . . 119.9996
C6 C5 C8 . . 121.8346
C5 C6 C7 . . 120.5957
C5 C6 H6 . . 120.0013
C7 C6 H6 . . 119.4029
C2 C7 C6 . . 119.9981
C2 C7 H7 . . 120.0035
C6 C7 H7 . . 119.9984
C5 C8 C9 . . 119.9964
C5 C8 C13 . . 120.0016
C9 C8 C13 . . 120.002
C8 C9 C10 . . 119.9971
C8 C9 H9 . . 120.0025
C10 C9 H9 . . 120.0004
C9 C10 C11 . . 120.0829
C9 C10 H10 . . 119.9172
C11 C10 H10 . . 119.9999
C10 C11 C12 . . 119.8787
C10 C11 C14 . . 123.5928
C12 C11 C14 . . 115.5445
C11 C12 C13 . . 120.0385
C11 C12 H12 . . 120.0005
C13 C12 H12 . . 119.961
C8 C13 C12 . . 120.0008
C8 C13 H13 . . 120.001
C12 C13 H13 . . 119.9982
C11 C14 C11 . 21_555 110.0564
C11 C14 C14 . 12_556 124.788

loop_
_geom_bond_atom_site_label_1
_geom_bond_atom_site_label_2
_geom_bond_site_symmetry_2
_geom_bond_distance
Zr1 O3 . 2.1601
Zr1 O4 . 2.2048
Zr1 O5 . 2.1969
Zr1 O6 . 2.2097
Zr1 O2 . 2.1801
Zr2 O4 . 2.1946
Zr2 O5 . 2.1773
Zr2 O1 . 2.1763
O1 C1 . 1.2799
O2 C1 . 1.28
C1 C2 . 1.5331
C2 C3 . 1.39
C2 C7 . 1.39
C3 C4 . 1.39
C3 H3 . 1
C4 C5 . 1.39
C4 H4 . 1
C5 C6 . 1.4163
C5 C8 . 1.4899
C6 C7 . 1.39
C6 H6 . 1
C7 H7 . 1
C8 C9 . 1.3899
C8 C13 . 1.39
C9 C10 . 1.39
C9 H9 . 1.0913
C10 C11 . 1.39
C10 H10 . 0.9999
C11 C12 . 1.3917
C11 C14 . 1.5023
C12 C13 . 1.39
C12 H12 . 1
C13 H13 . 0.9999
C14 C14 12_556 1.3501
